data_2208828
loop_
_publ_author_name
'Vicarel, Monica L.'
'Norris, Peter'
'Zeller, Matthias'

_publ_section_title
;
 4-Acetamidobenzenesulfonyl azide
;
_journal_coeditor_code CI2042
_journal_issue 5
_journal_name_full 'Acta Crystallographica Section E'
_journal_page_first o1751
_journal_page_last o1753
_journal_paper_doi 10.1107/S1600536806011962
_journal_volume 62
_journal_year 2006
_chemical_formula_iupac 'C8 H8 N4 O3 S'
_chemical_formula_moiety 'C8 H8 N4 O3 S'
_chemical_formula_sum 'C8 H8 N4 O3 S'
_chemical_formula_weight 240.24
_chemical_name_systematic
;
4-(Acetylamino)benzenesulfonyl azide
;
_space_group_IT_number 4
_symmetry_cell_setting monoclinic
_symmetry_space_group_name_Hall 'P 2yb'
_symmetry_space_group_name_H-M 'P 1 21 1'
_atom_sites_solution_hydrogens geom
_atom_sites_solution_primary direct
_atom_sites_solution_secondary difmap
_audit_creation_method SHELXL-97
_cell_angle_alpha 90.00
_cell_angle_beta 93.5340(10)
_cell_angle_gamma 90.00
_cell_formula_units_Z 6
_cell_length_a 8.0529(5)
_cell_length_b 22.9880(10)
_cell_length_c 8.3123(5)
_cell_measurement_reflns_used 6077
_cell_measurement_temperature 100(2)
_cell_measurement_theta_max 30.51
_cell_measurement_theta_min 2.61
_cell_volume 1535.85(15)
_computing_cell_refinement 'SAINT-Plus (Bruker, 2003)'
_computing_data_collection 'SMART (Bruker, 2002)'
_computing_data_reduction SAINT-Plus
_computing_molecular_graphics SHELXTL
_computing_publication_material SHELXTL
_computing_structure_refinement SHELXTL
_computing_structure_solution 'SHELXTL (Bruker, 2000)'
_diffrn_ambient_temperature 100(2)
_diffrn_measured_fraction_theta_full 0.993
_diffrn_measured_fraction_theta_max 0.993
_diffrn_measurement_device_type 'Bruker SMART APEX CCD'
_diffrn_measurement_method \w
_diffrn_radiation_monochromator graphite
_diffrn_radiation_source 'fine-focus sealed tube'
_diffrn_radiation_type MoK\a
_diffrn_radiation_wavelength 0.71073
_diffrn_reflns_av_R_equivalents 0.0206
_diffrn_reflns_av_sigmaI/netI 0.0329
_diffrn_reflns_limit_h_max 10
_diffrn_reflns_limit_h_min -10
_diffrn_reflns_limit_k_max 30
_diffrn_reflns_limit_k_min -30
_diffrn_reflns_limit_l_max 10
_diffrn_reflns_limit_l_min -11
_diffrn_reflns_number 14335
_diffrn_reflns_theta_full 28.28
_diffrn_reflns_theta_max 28.28
_diffrn_reflns_theta_min 1.77
_diffrn_standards_number 0
_exptl_absorpt_coefficient_mu 0.314
_exptl_absorpt_correction_T_max 0.882
_exptl_absorpt_correction_T_min 0.810
_exptl_absorpt_correction_type multi-scan
_exptl_absorpt_process_details '(SADABS in SAINT-Plus; Bruker, 2003)'
_exptl_crystal_colour colourless
_exptl_crystal_density_diffrn 1.559
_exptl_crystal_density_method 'not measured'
_exptl_crystal_description Block
_exptl_crystal_F_000 744
_exptl_crystal_size_max 0.53
_exptl_crystal_size_mid 0.45
_exptl_crystal_size_min 0.40
_refine_diff_density_max 0.654
_refine_diff_density_min -0.233
_refine_ls_abs_structure_details 'Flack (1983), 3450 Friedel pairs'
_refine_ls_abs_structure_Flack 0.33(4)
_refine_ls_extinction_method none
_refine_ls_goodness_of_fit_ref 1.066
_refine_ls_hydrogen_treatment constr
_refine_ls_matrix_type full
_refine_ls_number_parameters 437
_refine_ls_number_reflns 7326
_refine_ls_number_restraints 1
_refine_ls_restrained_S_all 1.066
_refine_ls_R_factor_all 0.0400
_refine_ls_R_factor_gt 0.0389
_refine_ls_shift/su_max 0.001
_refine_ls_shift/su_mean 0.000
_refine_ls_structure_factor_coef Fsqd
_refine_ls_weighting_details 'calc w=1/[\s^2^(Fo^2^)+(0.0655P)^2^+0.1628P] where P=(Fo^2^+2Fc^2^)/3'
_refine_ls_weighting_scheme calc
_refine_ls_wR_factor_gt 0.0987
_refine_ls_wR_factor_ref 0.0994
_reflns_number_gt 7096
_reflns_number_total 7326
_reflns_threshold_expression I>2\s(I)
_cod_data_source_file ci2042.cif
_cod_data_source_block I
_cod_depositor_comments
;
The following automatic conversions were performed:
'_symmetry_cell_setting' value 'Monoclinic' changed to 'monoclinic'
according to '/home/saulius/struct/CIF-dictionaries/cif_core.dic'
dictionary named 'cif_core.dic' version 2.4.1 from 2010-06-29.

Automatic conversion script
Id: cif_fix_enum 1527 2010-12-29 10:47:43Z saulius 

The following automatic conversions were performed:

'_symmetry_cell_setting' value 'Monoclinic' changed to 'monoclinic'
according to /home/saulius/struct/CIF-dictionaries/cif_core.dic
dictionary named 'cif_core.dic' version 2.4.1 from 2010-06-29.

Automatic conversion script
Id: cif_fix_values 1715 2011-07-08 13:25:40Z adriana 
;
_cod_original_sg_symbol_H-M 'P 21'
_cod_database_code 2208828
_cod_database_fobs_code 2208828

loop_
_symmetry_equiv_pos_as_xyz
'x, y, z'
'-x, y+1/2, -z'

loop_
_atom_site_type_symbol
_atom_site_label
_atom_site_fract_x
_atom_site_fract_y
_atom_site_fract_z
_atom_site_U_iso_or_equiv
_atom_site_adp_type
_atom_site_calc_flag
_atom_site_refinement_flags
_atom_site_occupancy
C C1A 0.3370(3) 0.31132(8) 0.5921(2) 0.0224(4) Uani d . 1
C C2A 0.5081(3) 0.31502(10) 0.6216(2) 0.0263(4) Uani d . 1
H H2A 0.5546 0.3210 0.7281 0.032 Uiso calc R 1
C C3A 0.6107(3) 0.30992(9) 0.4949(2) 0.0255(4) Uani d . 1
H H3A 0.7281 0.3120 0.5137 0.031 Uiso calc R 1
C C4A 0.5397(3) 0.30171(8) 0.3389(2) 0.0235(4) Uani d . 1
C C5A 0.3682(3) 0.29655(9) 0.3112(2) 0.0269(4) Uani d . 1
H H5A 0.3214 0.2896 0.2052 0.032 Uiso calc R 1
C C6A 0.2655(3) 0.30150(9) 0.4384(2) 0.0242(4) Uani d . 1
H H6A 0.1483 0.2982 0.4206 0.029 Uiso calc R 1
C C7A 0.7833(3) 0.32513(10) 0.1856(3) 0.0294(4) Uani d . 1
C C8A 0.8579(3) 0.31486(12) 0.0270(3) 0.0357(5) Uani d . 1
H H8A 0.8401 0.3492 -0.0417 0.054 Uiso calc R 1
H H8B 0.8048 0.2810 -0.0261 0.054 Uiso calc R 1
H H8C 0.9775 0.3077 0.0453 0.054 Uiso calc R 1
C C1B 0.3907(2) 0.48812(9) 0.0297(2) 0.0245(4) Uani d . 1
C C2B 0.3381(3) 0.43565(9) 0.0934(3) 0.0270(4) Uani d . 1
H H2B 0.4003 0.4010 0.0807 0.032 Uiso calc R 1
C C3B 0.1943(3) 0.43488(9) 0.1750(3) 0.0278(4) Uani d . 1
H H3B 0.1571 0.3993 0.2187 0.033 Uiso calc R 1
C C4B 0.1024(2) 0.48576(9) 0.1942(2) 0.0237(4) Uani d . 1
C C5B 0.1593(3) 0.53834(9) 0.1359(3) 0.0290(4) Uani d . 1
H H5B 0.1006 0.5734 0.1534 0.035 Uiso calc R 1
C C6B 0.3036(3) 0.53906(9) 0.0514(3) 0.0294(4) Uani d . 1
H H6B 0.3420 0.5746 0.0086 0.035 Uiso calc R 1
C C7B -0.1563(3) 0.52171(9) 0.3099(2) 0.0262(4) Uani d . 1
C C8B -0.3134(3) 0.49950(11) 0.3806(3) 0.0311(4) Uani d . 1
H H8D -0.3062 0.5060 0.4974 0.047 Uiso calc R 1
H H8E -0.3255 0.4578 0.3587 0.047 Uiso calc R 1
H H8F -0.4099 0.5203 0.3316 0.047 Uiso calc R 1
C C1C 0.2330(2) 0.66284(9) 0.5771(2) 0.0234(4) Uani d . 1
C C2C 0.1854(3) 0.67538(9) 0.4179(2) 0.0253(4) Uani d . 1
H H2C 0.0732 0.6854 0.3885 0.030 Uiso calc R 1
C C3C 0.3013(3) 0.67338(9) 0.3012(2) 0.0256(4) Uani d . 1
H H3C 0.2689 0.6816 0.1917 0.031 Uiso calc R 1
C C4C 0.4670(3) 0.65910(8) 0.3472(2) 0.0237(4) Uani d . 1
C C5C 0.5135(3) 0.64594(9) 0.5082(3) 0.0262(4) Uani d . 1
H H5C 0.6254 0.6357 0.5382 0.031 Uiso calc R 1
C C6C 0.3967(3) 0.64786(10) 0.6241(2) 0.0264(4) Uani d . 1
H H6C 0.4277 0.6391 0.7335 0.032 Uiso calc R 1
C C7C 0.5923(3) 0.68068(9) 0.0876(2) 0.0268(4) Uani d . 1
C C8C 0.7509(3) 0.67167(10) 0.0028(3) 0.0322(4) Uani d . 1
H H8G 0.7267 0.6738 -0.1140 0.048 Uiso calc R 1
H H8H 0.7976 0.6334 0.0312 0.048 Uiso calc R 1
H H8I 0.8313 0.7020 0.0362 0.048 Uiso calc R 1
N N1A 0.6380(2) 0.29638(8) 0.2051(2) 0.0275(4) Uani d . 1
H H1A 0.6025 0.2725 0.1278 0.033 Uiso calc R 1
N N2A 0.1472(2) 0.38905(8) 0.7433(2) 0.0298(4) Uani d . 1
N N3A 0.0025(3) 0.39598(8) 0.6851(2) 0.0290(4) Uani d . 1
N N4A -0.1280(3) 0.40705(10) 0.6390(3) 0.0438(5) Uani d . 1
N N1B -0.0471(2) 0.47950(8) 0.2718(2) 0.0248(3) Uani d . 1
H H1B -0.0732 0.4438 0.2990 0.030 Uiso calc R 1
N N2B 0.5014(2) 0.45126(9) -0.2554(2) 0.0327(4) Uani d . 1
N N3B 0.4002(2) 0.47963(10) -0.3445(2) 0.0343(4) Uani d . 1
N N4B 0.3078(3) 0.50072(13) -0.4341(3) 0.0506(6) Uani d . 1
N N1C 0.5929(2) 0.65573(8) 0.2372(2) 0.0259(4) Uani d . 1
H H1C 0.6817 0.6354 0.2681 0.031 Uiso calc R 1
N N2C -0.0633(3) 0.62023(11) 0.6648(2) 0.0398(5) Uani d . 1
N N3C -0.0303(3) 0.56989(11) 0.7122(3) 0.0435(5) Uani d . 1
N N4C -0.0145(4) 0.52391(13) 0.7518(5) 0.0750(10) Uani d . 1
O O1A 0.8469(2) 0.35857(7) 0.2876(2) 0.0315(3) Uani d . 1
O O2A 0.3014(2) 0.31341(8) 0.90065(18) 0.0345(4) Uani d . 1
O O3A 0.0612(2) 0.28276(7) 0.7193(2) 0.0338(4) Uani d . 1
O O1B -0.1314(2) 0.57361(7) 0.2926(2) 0.0362(4) Uani d . 1
O O2B 0.6906(2) 0.45011(9) -0.0149(2) 0.0393(4) Uani d . 1
O O3B 0.6056(2) 0.54647(8) -0.1286(2) 0.0370(4) Uani d . 1
O O1C 0.4759(2) 0.70885(8) 0.0289(2) 0.0351(4) Uani d . 1
O O2C 0.1595(2) 0.65156(7) 0.87722(18) 0.0299(3) Uani d . 1
O O3C 0.0018(3) 0.72287(8) 0.7077(2) 0.0443(5) Uani d . 1
S S1A 0.20593(6) 0.31786(2) 0.75080(6) 0.02521(11) Uani d . 1
S S1B 0.56587(6) 0.48809(2) -0.08468(6) 0.02667(11) Uani d . 1
S S1C 0.08692(6) 0.66879(2) 0.72344(6) 0.02662(11) Uani d . 1

loop_
_atom_site_aniso_label
_atom_site_aniso_U_11
_atom_site_aniso_U_22
_atom_site_aniso_U_33
_atom_site_aniso_U_12
_atom_site_aniso_U_13
_atom_site_aniso_U_23
C1A 0.0267(10) 0.0207(9) 0.0212(8) -0.0005(7) 0.0116(7) 0.0000(7)
C2A 0.0272(10) 0.0303(10) 0.0219(8) -0.0021(8) 0.0052(7) -0.0030(8)
C3A 0.0212(9) 0.0269(10) 0.0290(9) -0.0033(8) 0.0064(7) -0.0036(8)
C4A 0.0267(10) 0.0216(8) 0.0233(9) -0.0032(7) 0.0116(7) -0.0010(7)
C5A 0.0292(11) 0.0328(10) 0.0193(9) -0.0039(8) 0.0058(8) -0.0015(7)
C6A 0.0203(9) 0.0284(9) 0.0246(9) -0.0012(7) 0.0066(7) -0.0005(7)
C7A 0.0306(11) 0.0289(10) 0.0304(10) -0.0012(8) 0.0150(8) 0.0001(8)
C8A 0.0368(12) 0.0398(12) 0.0329(10) -0.0041(10) 0.0218(9) -0.0004(10)
C1B 0.0222(9) 0.0285(10) 0.0233(8) -0.0022(8) 0.0041(7) -0.0006(8)
C2B 0.0273(11) 0.0237(9) 0.0308(10) 0.0021(8) 0.0070(8) -0.0027(8)
C3B 0.0306(11) 0.0229(9) 0.0308(10) -0.0012(8) 0.0086(8) 0.0017(8)
C4B 0.0229(9) 0.0266(9) 0.0219(8) 0.0003(8) 0.0041(7) -0.0010(7)
C5B 0.0261(11) 0.0230(9) 0.0387(11) 0.0025(8) 0.0085(9) -0.0019(8)
C6B 0.0265(11) 0.0255(10) 0.0369(11) -0.0019(8) 0.0078(9) 0.0037(8)
C7B 0.0244(10) 0.0317(10) 0.0227(9) 0.0021(8) 0.0032(7) -0.0020(8)
C8B 0.0254(10) 0.0400(12) 0.0289(10) 0.0010(9) 0.0098(8) -0.0002(9)
C1C 0.0205(9) 0.0247(9) 0.0260(9) 0.0023(7) 0.0098(7) 0.0024(7)
C2C 0.0193(9) 0.0284(10) 0.0288(10) 0.0027(8) 0.0050(7) 0.0042(8)
C3C 0.0257(10) 0.0280(9) 0.0234(9) 0.0015(8) 0.0037(7) 0.0031(8)
C4C 0.0245(10) 0.0221(9) 0.0252(9) -0.0001(7) 0.0077(7) -0.0009(7)
C5C 0.0195(10) 0.0306(10) 0.0290(10) 0.0049(8) 0.0042(8) 0.0009(8)
C6C 0.0259(10) 0.0326(10) 0.0210(9) 0.0051(8) 0.0042(7) 0.0018(7)
C7C 0.0284(10) 0.0277(10) 0.0251(10) -0.0057(8) 0.0086(8) -0.0024(7)
C8C 0.0381(12) 0.0284(10) 0.0321(10) -0.0030(9) 0.0189(9) 0.0001(9)
N1A 0.0296(9) 0.0317(9) 0.0226(8) -0.0046(7) 0.0121(7) -0.0056(7)
N2A 0.0247(9) 0.0242(8) 0.0409(10) 0.0005(7) 0.0051(8) -0.0069(7)
N3A 0.0340(11) 0.0265(9) 0.0271(9) -0.0026(7) 0.0062(8) -0.0038(7)
N4A 0.0365(12) 0.0380(11) 0.0553(14) 0.0031(9) -0.0088(10) -0.0104(10)
N1B 0.0254(8) 0.0236(8) 0.0263(8) -0.0011(7) 0.0085(6) 0.0002(6)
N2B 0.0293(10) 0.0384(10) 0.0313(10) -0.0007(8) 0.0078(8) -0.0049(8)
N3B 0.0306(10) 0.0449(11) 0.0281(9) -0.0089(9) 0.0077(8) -0.0012(8)
N4B 0.0442(13) 0.0708(17) 0.0362(11) -0.0101(12) -0.0034(10) 0.0075(11)
N1C 0.0233(9) 0.0282(9) 0.0270(8) 0.0036(7) 0.0087(7) 0.0005(6)
N2C 0.0261(10) 0.0624(15) 0.0311(10) -0.0050(9) 0.0041(8) -0.0051(9)
N3C 0.0248(10) 0.0494(14) 0.0574(14) -0.0062(9) 0.0099(9) -0.0252(11)
N4C 0.0433(16) 0.0376(15) 0.145(3) -0.0110(12) 0.0122(18) -0.0275(16)
O1A 0.0323(9) 0.0286(7) 0.0352(8) -0.0064(6) 0.0149(6) -0.0034(6)
O2A 0.0431(9) 0.0380(8) 0.0237(7) 0.0035(8) 0.0117(6) -0.0003(6)
O3A 0.0363(9) 0.0304(8) 0.0368(9) -0.0072(7) 0.0188(7) -0.0048(6)
O1B 0.0318(9) 0.0282(8) 0.0502(10) 0.0040(7) 0.0144(7) -0.0018(7)
O2B 0.0260(9) 0.0507(10) 0.0416(9) 0.0080(7) 0.0054(7) 0.0056(8)
O3B 0.0307(9) 0.0372(9) 0.0439(9) -0.0079(7) 0.0097(7) 0.0006(7)
O1C 0.0323(9) 0.0441(9) 0.0295(8) -0.0046(7) 0.0053(6) 0.0095(7)
O2C 0.0285(8) 0.0367(8) 0.0254(7) 0.0000(6) 0.0084(6) 0.0005(6)
O3C 0.0467(11) 0.0444(10) 0.0442(10) 0.0197(8) 0.0216(9) 0.0101(8)
S1A 0.0292(3) 0.0244(2) 0.0234(2) -0.00106(19) 0.01256(18) -0.00172(17)
S1B 0.0198(2) 0.0318(3) 0.0288(2) -0.00115(19) 0.00476(17) 0.00076(19)
S1C 0.0237(2) 0.0319(2) 0.0253(2) 0.0045(2) 0.00933(18) 0.00261(19)

loop_
_atom_type_symbol
_atom_type_description
_atom_type_scat_dispersion_real
_atom_type_scat_dispersion_imag
_atom_type_scat_source
C C 0.0033 0.0016 'International Tables Vol C Tables 4.2.6.8 and 6.1.1.4'
H H 0.0000 0.0000 'International Tables Vol C Tables 4.2.6.8 and 6.1.1.4'
N N 0.0061 0.0033 'International Tables Vol C Tables 4.2.6.8 and 6.1.1.4'
O O 0.0106 0.0060 'International Tables Vol C Tables 4.2.6.8 and 6.1.1.4'
S S 0.1246 0.1234 'International Tables Vol C Tables 4.2.6.8 and 6.1.1.4'

loop_
_geom_angle_atom_site_label_1
_geom_angle_atom_site_label_2
_geom_angle_atom_site_label_3
_geom_angle
_geom_angle_publ_flag
C2A C1A C6A 121.59(17) ?
C2A C1A S1A 120.12(15) ?
C6A C1A S1A 118.29(15) ?
C3A C2A C1A 119.59(19) ?
C3A C2A H2A 120.2 ?
C1A C2A H2A 120.2 ?
C2A C3A C4A 119.28(19) ?
C2A C3A H3A 120.4 ?
C4A C3A H3A 120.4 ?
C5A C4A C3A 120.67(18) ?
C5A C4A N1A 117.53(19) ?
C3A C4A N1A 121.77(19) ?
C6A C5A C4A 119.94(19) ?
C6A C5A H5A 120.0 ?
C4A C5A H5A 120.0 ?
C5A C6A C1A 118.88(19) ?
C5A C6A H6A 120.6 ?
C1A C6A H6A 120.6 ?
O1A C7A N1A 122.98(19) ?
O1A C7A C8A 122.1(2) ?
N1A C7A C8A 114.9(2) ?
C7A C8A H8A 109.5 ?
C7A C8A H8B 109.5 ?
H8A C8A H8B 109.5 ?
C7A C8A H8C 109.5 ?
H8A C8A H8C 109.5 ?
H8B C8A H8C 109.5 ?
C6B C1B C2B 121.02(18) ?
C6B C1B S1B 120.24(16) ?
C2B C1B S1B 118.71(16) ?
C3B C2B C1B 118.84(19) ?
C3B C2B H2B 120.6 ?
C1B C2B H2B 120.6 ?
C2B C3B C4B 120.84(19) ?
C2B C3B H3B 119.6 ?
C4B C3B H3B 119.6 ?
C5B C4B C3B 119.90(18) ?
C5B C4B N1B 123.95(19) ?
C3B C4B N1B 116.14(18) ?
C4B C5B C6B 119.28(19) ?
C4B C5B H5B 120.4 ?
C6B C5B H5B 120.4 ?
C1B C6B C5B 120.03(19) ?
C1B C6B H6B 120.0 ?
C5B C6B H6B 120.0 ?
O1B C7B N1B 123.8(2) ?
O1B C7B C8B 121.5(2) ?
N1B C7B C8B 114.65(19) ?
C7B C8B H8D 109.5 ?
C7B C8B H8E 109.5 ?
H8D C8B H8E 109.5 ?
C7B C8B H8F 109.5 ?
H8D C8B H8F 109.5 ?
H8E C8B H8F 109.5 ?
C2C C1C C6C 121.31(18) ?
C2C C1C S1C 119.35(16) ?
C6C C1C S1C 119.28(15) ?
C1C C2C C3C 120.20(19) ?
C1C C2C H2C 119.9 ?
C3C C2C H2C 119.9 ?
C2C C3C C4C 119.09(18) ?
C2C C3C H3C 120.5 ?
C4C C3C H3C 120.5 ?
C5C C4C C3C 120.28(18) ?
C5C C4C N1C 116.60(18) ?
C3C C4C N1C 123.11(18) ?
C6C C5C C4C 120.3(2) ?
C6C C5C H5C 119.9 ?
C4C C5C H5C 119.9 ?
C5C C6C C1C 118.87(19) ?
C5C C6C H6C 120.6 ?
C1C C6C H6C 120.6 ?
O1C C7C N1C 123.18(19) ?
O1C C7C C8C 122.55(19) ?
N1C C7C C8C 114.25(19) ?
C7C C8C H8G 109.5 ?
C7C C8C H8H 109.5 ?
H8G C8C H8H 109.5 ?
C7C C8C H8I 109.5 ?
H8G C8C H8I 109.5 ?
H8H C8C H8I 109.5 ?
C7A N1A C4A 125.46(18) ?
C7A N1A H1A 117.3 ?
C4A N1A H1A 117.3 ?
N3A N2A S1A 112.86(15) y
N4A N3A N2A 173.8(2) y
C7B N1B C4B 128.12(18) ?
C7B N1B H1B 115.9 ?
C4B N1B H1B 115.9 ?
N3B N2B S1B 112.81(17) y
N4B N3B N2B 173.5(3) y
C7C N1C C4C 127.17(18) ?
C7C N1C H1C 116.4 ?
C4C N1C H1C 116.4 ?
N3C N2C S1C 112.69(18) y
N4C N3C N2C 174.1(3) y
O2A S1A O3A 120.62(10) ?
O2A S1A N2A 103.55(10) ?
O3A S1A N2A 108.33(10) ?
O2A S1A C1A 109.56(10) ?
O3A S1A C1A 109.72(10) ?
N2A S1A C1A 103.57(10) ?
O2B S1B O3B 120.96(11) ?
O2B S1B N2B 101.81(11) ?
O3B S1B N2B 108.33(10) ?
O2B S1B C1B 110.51(10) ?
O3B S1B C1B 109.79(11) ?
N2B S1B C1B 103.78(10) ?
O3C S1C O2C 119.55(11) ?
O3C S1C N2C 102.58(13) ?
O2C S1C N2C 108.67(10) ?
O3C S1C C1C 110.20(10) ?
O2C S1C C1C 110.20(10) ?
N2C S1C C1C 104.30(10) ?

loop_
_geom_bond_atom_site_label_1
_geom_bond_atom_site_label_2
_geom_bond_distance
_geom_bond_publ_flag
C1A C2A 1.387(3) ?
C1A C6A 1.387(3) ?
C1A S1A 1.7459(18) ?
C2A C3A 1.383(3) ?
C2A H2A 0.95 ?
C3A C4A 1.397(3) ?
C3A H3A 0.95 ?
C4A C5A 1.392(3) ?
C4A N1A 1.409(2) ?
C5A C6A 1.386(3) ?
C5A H5A 0.95 ?
C6A H6A 0.95 ?
C7A O1A 1.232(3) y
C7A N1A 1.363(3) y
C7A C8A 1.501(3) ?
C8A H8A 0.98 ?
C8A H8B 0.98 ?
C8A H8C 0.98 ?
C1B C6B 1.383(3) ?
C1B C2B 1.393(3) ?
C1B S1B 1.749(2) ?
C2B C3B 1.377(3) ?
C2B H2B 0.95 ?
C3B C4B 1.399(3) ?
C3B H3B 0.95 ?
C4B C5B 1.391(3) ?
C4B N1B 1.407(3) ?
C5B C6B 1.394(3) ?
C5B H5B 0.95 ?
C6B H6B 0.95 ?
C7B O1B 1.220(3) y
C7B N1B 1.360(3) y
C7B C8B 1.516(3) ?
C8B H8D 0.98 ?
C8B H8E 0.98 ?
C8B H8F 0.98 ?
C1C C2C 1.385(3) ?
C1C C6C 1.395(3) ?
C1C S1C 1.7490(19) ?
C2C C3C 1.387(3) ?
C2C H2C 0.95 ?
C3C C4C 1.405(3) ?
C3C H3C 0.95 ?
C4C C5C 1.400(3) ?
C4C N1C 1.408(3) ?
C5C C6C 1.388(3) ?
C5C H5C 0.95 ?
C6C H6C 0.95 ?
C7C O1C 1.217(3) y
C7C N1C 1.369(3) y
C7C C8C 1.511(3) ?
C8C H8G 0.98 ?
C8C H8H 0.98 ?
C8C H8I 0.98 ?
N1A H1A 0.88 ?
N2A N3A 1.244(3) y
N2A S1A 1.7034(19) y
N3A N4A 1.125(3) y
N1B H1B 0.88 ?
N2B N3B 1.251(3) y
N2B S1B 1.706(2) y
N3B N4B 1.129(3) y
N1C H1C 0.88 ?
N2C N3C 1.246(4) y
N2C S1C 1.695(2) y
N3C N4C 1.112(4) y
O2A S1A 1.4266(17) y
O3A S1A 1.4287(18) y
O2B S1B 1.4266(18) y
O3B S1B 1.4320(18) y
O2C S1C 1.4284(16) y
O3C S1C 1.4217(18) y

loop_
_geom_hbond_atom_site_label_D
_geom_hbond_atom_site_label_H
_geom_hbond_atom_site_label_A
_geom_hbond_site_symmetry_A
_geom_hbond_distance_DH
_geom_hbond_distance_HA
_geom_hbond_distance_DA
_geom_hbond_angle_DHA
N1B H1B O1A 1_455 0.88 2.06 2.913(2) 162
N1A H1A O1C 2_645 0.88 2.03 2.907(2) 172
N1C H1C O1B 1_655 0.88 2.07 2.929(2) 165

loop_
_geom_torsion_atom_site_label_1
_geom_torsion_atom_site_label_2
_geom_torsion_atom_site_label_3
_geom_torsion_atom_site_label_4
_geom_torsion
_geom_torsion_publ_flag
C6A C1A C2A C3A 1.2(3) ?
S1A C1A C2A C3A -179.83(16) ?
C1A C2A C3A C4A 0.7(3) ?
C2A C3A C4A C5A -2.3(3) ?
C2A C3A C4A N1A 179.83(19) ?
C3A C4A C5A C6A 2.2(3) ?
N1A C4A C5A C6A -179.91(19) ?
C4A C5A C6A C1A -0.3(3) ?
C2A C1A C6A C5A -1.4(3) ?
S1A C1A C6A C5A 179.64(15) ?
C6B C1B C2B C3B 1.8(3) ?
S1B C1B C2B C3B -176.00(17) ?
C1B C2B C3B C4B -0.1(3) ?
C2B C3B C4B C5B -2.4(3) ?
C2B C3B C4B N1B 176.7(2) ?
C3B C4B C5B C6B 3.3(3) ?
N1B C4B C5B C6B -175.7(2) ?
C2B C1B C6B C5B -1.0(3) ?
S1B C1B C6B C5B 176.83(18) ?
C4B C5B C6B C1B -1.6(3) ?
C6C C1C C2C C3C -0.2(3) ?
S1C C1C C2C C3C 177.17(16) ?
C1C C2C C3C C4C -0.7(3) ?
C2C C3C C4C C5C 1.3(3) ?
C2C C3C C4C N1C 179.69(19) ?
C3C C4C C5C C6C -1.1(3) ?
N1C C4C C5C C6C -179.59(19) ?
C4C C5C C6C C1C 0.3(3) ?
C2C C1C C6C C5C 0.4(3) ?
S1C C1C C6C C5C -176.97(17) ?
O1A C7A N1A C4A 1.8(4) ?
C8A C7A N1A C4A -176.0(2) ?
C5A C4A N1A C7A 146.9(2) ?
C3A C4A N1A C7A -35.2(3) ?
O1B C7B N1B C4B -6.4(4) ?
C8B C7B N1B C4B 174.97(19) ?
C5B C4B N1B C7B -3.2(3) ?
C3B C4B N1B C7B 177.8(2) ?
O1C C7C N1C C4C -1.7(3) ?
C8C C7C N1C C4C 176.7(2) ?
C5C C4C N1C C7C -161.0(2) ?
C3C C4C N1C C7C 20.5(3) ?
N3A N2A S1A O2A -141.30(17) ?
N3A N2A S1A O3A -12.1(2) ?
N3A N2A S1A C1A 104.34(18) ?
C2A C1A S1A O2A -13.1(2) y
C6A C1A S1A O2A 165.87(16) ?
C2A C1A S1A O3A -147.68(17) ?
C6A C1A S1A O3A 31.31(19) y
C2A C1A S1A N2A 96.85(18) ?
C6A C1A S1A N2A -84.16(17) ?
N3B N2B S1B O2B -173.99(16) ?
N3B N2B S1B O3B -45.47(19) ?
N3B N2B S1B C1B 71.18(18) ?
C6B C1B S1B O2B 142.18(19) ?
C2B C1B S1B O2B -40.0(2) y
C6B C1B S1B O3B 6.3(2) y
C2B C1B S1B O3B -175.88(17) ?
C6B C1B S1B N2B -109.35(19) ?
C2B C1B S1B N2B 68.50(19) ?
N3C N2C S1C O3C -160.66(19) ?
N3C N2C S1C O2C -33.1(2) ?
N3C N2C S1C C1C 84.4(2) ?
C2C C1C S1C O3C -48.4(2) y
C6C C1C S1C O3C 128.95(19) ?
C2C C1C S1C O2C 177.51(17) ?
C6C C1C S1C O2C -5.1(2) y
C2C C1C S1C N2C 61.0(2) ?
C6C C1C S1C N2C -121.58(19) ?

loop_
_cod_related_entry_id
_cod_related_entry_database
_cod_related_entry_code
1 ChemSpider 4303479
